data_2006742
loop_
_publ_author_name
'Qiancai Liu'
'Mengxian Ding'
'Yonghua Lin'
'Yan Xing'

_publ_section_title <i>trans</i>-(+-)-<i>N</i>,<i>N</i>'-Bis(salicylidene)-1,2-cyclohexanediamine
_journal_issue 11
_journal_name_full 'Acta Crystallographica Section C'
_journal_page_first 1671
_journal_page_last 1673
_journal_paper_doi 10.1107/S0108270197008640
_journal_volume 53
_journal_year 1997
_chemical_formula_moiety 'C20 H22 N2 O2'
_chemical_formula_sum 'C20 H22 N2 O2'
_chemical_formula_weight 322.40
_chemical_melting_point 391.1(10)
_chemical_name_systematic ' trans-(+-)-N,N'-Bis(salicylidene)-1,2-cyclohexane-diamine'
_space_group_IT_number 9
_symmetry_cell_setting monoclinic
_symmetry_space_group_name_Hall 'C -2yc'
_symmetry_space_group_name_H-M 'C 1 c 1'
_cell_angle_alpha 90.00
_cell_angle_beta 98.53(3)
_cell_angle_gamma 90.00
_cell_formula_units_Z 4
_cell_length_a 16.0010(10)
_cell_length_b 11.821(3)
_cell_length_c 9.6410(10)
_cell_measurement_reflns_used 30
_cell_measurement_temperature 293(2)
_cell_measurement_theta_max 12.59
_cell_measurement_theta_min 4.47
_cell_volume 1803.4(5)
_computing_cell_refinement DIF4
_computing_data_collection 'DIF4 (Stoe & Cie, 1991a)'
_computing_data_reduction 'REDU4 (Stoe & Cie, 1991b)'
_computing_molecular_graphics SHELXTL-Plus
_computing_publication_material 'XL SHELXTL-Plus'
_computing_structure_refinement SHELXTL-Plus
_computing_structure_solution 'SHELXTL-Plus (Sheldrick, 1991)'
_diffrn_ambient_temperature 293(2)
_diffrn_measurement_device 'Siemens DIF4'
_diffrn_measurement_method \w/2\q
_diffrn_radiation_monochromator graphite
_diffrn_radiation_source 'fine-focus sealed tube'
_diffrn_radiation_type MoK\a
_diffrn_radiation_wavelength 0.71073
_diffrn_reflns_av_R_equivalents 0.0172
_diffrn_reflns_av_sigmaI/netI 0.0461
_diffrn_reflns_limit_h_max 20
_diffrn_reflns_limit_h_min -1
_diffrn_reflns_limit_k_max 15
_diffrn_reflns_limit_k_min 0
_diffrn_reflns_limit_l_max 12
_diffrn_reflns_limit_l_min -12
_diffrn_reflns_number 2489
_diffrn_reflns_theta_max 26.98
_diffrn_reflns_theta_min 2.15
_diffrn_standards_decay_% 0
_diffrn_standards_interval_time 100
_diffrn_standards_number 3
_exptl_absorpt_coefficient_mu 0.077
_exptl_absorpt_correction_T_max 0.295
_exptl_absorpt_correction_T_min 0.271
_exptl_absorpt_correction_type 'empirical  \y scans (North, Phillips & Mathews, 1968)'
_exptl_crystal_colour yellow
_exptl_crystal_density_diffrn 1.187
_exptl_crystal_description needle
_exptl_crystal_F_000 688
_exptl_crystal_size_max 0.42
_exptl_crystal_size_mid 0.36
_exptl_crystal_size_min 0.14
_refine_diff_density_max 0.094
_refine_diff_density_min -0.131
_refine_ls_abs_structure_details 'Flack (1983)'
_refine_ls_abs_structure_Flack -0.7(18)
_refine_ls_extinction_method none
_refine_ls_goodness_of_fit_all 0.869
_refine_ls_goodness_of_fit_obs 1.014
_refine_ls_hydrogen_treatment noref
_refine_ls_matrix_type full
_refine_ls_number_parameters 282
_refine_ls_number_reflns 2186
_refine_ls_number_restraints 4
_refine_ls_restrained_S_all 0.914
_refine_ls_restrained_S_obs 1.078
_refine_ls_R_factor_all 0.0638
_refine_ls_R_factor_obs .0370
_refine_ls_shift/esd_max 0.002
_refine_ls_shift/esd_mean 0.000
_refine_ls_structure_factor_coef Fsqd
_refine_ls_weighting_details 'w=1/[\s^2^(Fo^2^)+(0.0396P)^2^] where P=(Fo^2^+2Fc^2^)/3'
_refine_ls_weighting_scheme calc
_refine_ls_wR_factor_all 0.0845
_refine_ls_wR_factor_obs .0765
_reflns_number_observed 1423
_reflns_number_total 2186
_reflns_observed_criterion >2sigma(I)
_cod_data_source_file vj1061.cif
_cod_data_source_block I
_cod_depositor_comments
;
The following automatic conversions were performed:
'_symmetry_cell_setting' value 'Monoclinic' changed to 'monoclinic'
according to '/home/saulius/struct/CIF-dictionaries/cif_core.dic'
dictionary named 'cif_core.dic' version 2.4.1 from 2010-06-29.

Automatic conversion script
Id: cif_fix_enum 1527 2010-12-29 10:47:43Z saulius 

The following automatic conversions were performed:

'_chemical_melting_point' value '117-119\%C' was changed to
'391.1(10)' - it was converted from degrees Celsius(C) to Kelvins(K),
the average value was taken and precision was estimated.

Automatic conversion script
Id: cif_fix_values 1646 2011-03-28 12:23:43Z adriana 

The following automatic conversions were performed:

'_chemical_melting_point' value '117-119\%C' was changed to
'391.1(10)' - it was converted from degrees Celsius(C) to Kelvins(K),
the average value was taken and precision was estimated.

Automatic conversion script
Id: cif_fix_values 1715 2011-07-08 13:25:40Z adriana 

The following automatic conversions were performed:

'_refine_ls_weighting_scheme' value 'calc
w=1/[\s^2^(Fo^2^)+(0.0396P)^2^] where P=(Fo^2^+2Fc^2^)/3' was changed
to 'calc'. New tag '_refine_ls_weighting_details' was created. The
value of the new tag was set to 'w=1/[\s^2^(Fo^2^)+(0.0396P)^2^]
where P=(Fo^2^+2Fc^2^)/3'.

Automatic conversion script
Id: cif_fix_values 3143 2015-03-26 13:38:13Z robertas 
;
_cod_original_sg_symbol_H-M 'C c'
_cod_database_code 2006742

loop_
_symmetry_equiv_pos_as_xyz
'x, y, z'
'x, -y, z+1/2'
'x+1/2, y+1/2, z'
'x+1/2, -y+1/2, z+1/2'

loop_
_atom_site_aniso_label
_atom_site_aniso_U_11
_atom_site_aniso_U_22
_atom_site_aniso_U_33
_atom_site_aniso_U_12
_atom_site_aniso_U_13
_atom_site_aniso_U_23
O1 .063(2) .112(2) .071(2) .007(2) -.0006(13) -.0371(15)
O2 .117(2) .0569(14) .0673(14) .0127(15) -.0126(14) -.0078(12)
N1 .0445(13) .0611(14) .0482(13) -.0036(13) -.0004(11) .0022(12)
N2 .0522(15) .056(2) .0467(13) -.0012(13) .0035(11) .0001(12)
C1 .046(2) .056(2) .047(2) -.0015(14) -.0022(13) -.0030(15)
C2 .047(2) .089(2) .064(2) .002(2) .004(2) -.007(2)
C3 .045(2) .091(3) .070(2) .009(2) -.007(2) -.016(2)
C4 .070(2) .090(3) .064(2) .016(2) -.015(2) .001(2)
C5 .060(2) .068(2) .061(2) -.008(2) -.007(2) .010(2)
C6 .045(2) .055(2) .051(2) .0029(15) -.0017(14) -.0023(14)
C7 .053(2) .052(2) .053(2) .002(2) .0029(14) -.001(2)
C8 .045(2) .055(2) .050(2) -.0028(15) .0028(13) .004(2)
C9 .055(2) .069(2) .046(2) -.005(2) .0035(15) .004(2)
C10 .059(2) .095(3) .063(2) .005(2) .017(2) .000(2)
C11 .046(2) .090(3) .094(3) -.010(2) .005(2) .006(2)
C12 .053(2) .076(2) .096(3) -.016(2) .001(2) -.012(2)
C13 .053(2) .064(2) .088(2) -.011(2) .005(2) -.012(2)
C14 .0405(15) .052(2) .048(2) -.0072(14) .0060(12) -.0048(15)
C15 .043(2) .054(2) .0442(15) -.0082(14) .0088(12) -.0046(13)
C16 .056(2) .056(2) .057(2) -.001(2) .007(2) -.003(2)
C17 .061(2) .066(2) .064(2) .007(2) .006(2) .013(2)
C18 .053(2) .092(3) .045(2) -.011(2) -.0008(15) .007(2)
C19 .073(2) .071(2) .048(2) -.010(2) .001(2) .000(2)
C20 .054(2) .054(2) .054(2) -.004(2) .0043(15) -.001(2)

loop_
_atom_site_label
_atom_site_fract_x
_atom_site_fract_y
_atom_site_fract_z
_atom_site_U_iso_or_equiv
_atom_site_thermal_displace_type
_atom_site_calc_flag
_atom_site_refinement_flags
_atom_site_occupancy
_atom_site_disorder_group
_atom_site_type_symbol
O1 .6517(2) .7622(2) .1703(3) .0829(8) Uani d . 1 . O
H1' .601(3) .775(3) .173(4) .080 Uiso d . 1 . H
O2 .4797(2) .8437(2) .6828(3) .0829(8) Uani d . 1 . O
H2' .445(2) .864(3) .604(3) .080 Uiso d D 1 . H
N1 .51723(15) .8611(2) .2365(2) .0520(6) Uani d . 1 . N
N2 .4228(2) .7652(2) .4347(2) .0520(6) Uani d D 1 . N
C1 .3852(2) .7790(3) .2870(3) .0506(7) Uani d . 1 . C
H1 .3945(16) .708(2) .231(3) .044(7) Uiso d . 1 . H
C2 .2905(2) .7976(3) .2764(3) .0668(9) Uani d . 1 . C
H2A .2800(2) .8623(3) .3332(3) .080 Uiso calc R 1 . H
H2B .2649(2) .7318(3) .3129(3) .080 Uiso calc R 1 . H
C3 .2500(2) .8179(3) .1248(3) .0701(10) Uani d . 1 . C
H3A .2547(2) .7499(3) .0702(3) .080 Uiso calc R 1 . H
H3B .1905(2) .8346(3) .1222(3) .080 Uiso calc R 1 . H
C4 .2923(3) .9154(4) .0601(4) .0769(11) Uani d . 1 . C
H4A .280(2) .988(3) .113(4) .087(12) Uiso d . 1 . H
H4B .268(2) .924(3) -.037(4) .074(10) Uiso d . 1 . H
C5 .3875(2) .8981(4) .0737(3) .0647(9) Uani d . 1 . C
H5A .4127(16) .962(2) .039(3) .037(7) Uiso d . 1 . H
H5B .397(2) .828(3) .020(4) .076(10) Uiso d . 1 . H
C6 .4267(2) .8799(3) .2256(3) .0512(7) Uani d . 1 . C
H6 .4090(17) .950(3) .284(3) .051(7) Uiso d . 1 . H
C7 .5664(2) .9216(3) .3214(3) .0531(7) Uani d . 1 . C
H7 .544(2) .979(2) .378(3) .058(9) Uiso d . 1 . H
C8 .6578(2) .9094(2) .3406(3) .0506(7) Uani d . 1 . C
C9 .6967(2) .8320(3) .2617(3) .0572(8) Uani d . 1 . C
C10 .7852(2) .8258(4) .2778(4) .0717(10) Uani d . 1 . C
H10 .809(3) .779(3) .218(4) .090(12) Uiso d . 1 . H
C11 .8323(2) .8948(3) .3734(4) .0773(11) Uani d . 1 . C
H11 .8909(2) .8909(3) .3834(4) .080 Uiso calc R 1 . H
C12 .7954(2) .9696(3) .4548(4) .0760(10) Uani d . 1 . C
H12 .830(3) 1.023(3) .523(4) .094(12) Uiso d . 1 . H
C13 .7085(2) .9784(3) .4372(4) .0691(9) Uani d . 1 . C
H13 .673(2) 1.026(3) .507(4) .080 Uiso d . 1 . H
C14 .4559(2) .6713(3) .4745(3) .0470(7) Uani d . 1 . C
H14 .4550(19) .611(3) .415(3) .053(9) Uiso d . 1 . H
C15 .4996(2) .6522(2) .6158(3) .0471(7) Uani d . 1 . C
C16 .5333(2) .5468(3) .6553(3) .0562(8) Uani d . 1 . C
H16 .528(2) .494(3) .586(3) .064(10) Uiso d . 1 . H
C17 .5813(2) .5305(3) .7855(3) .0643(9) Uani d . 1 . C
H17 .607(2) .457(3) .804(4) .082(11) Uiso d . 1 . H
C18 .5959(2) .6192(3) .8777(3) .0643(9) Uani d . 1 . C
H18 .628(2) .612(2) .967(3) .057(8) Uiso d . 1 . H
C19 .5611(2) .7232(3) .8429(3) .0646(9) Uani d . 1 . C
H19 .570(3) .784(3) .911(4) .084(11) Uiso d . 1 . H
C20 .5128(2) .7409(2) .7130(3) .0547(7) Uani d D 1 . C

loop_
_geom_angle_atom_site_label_1
_geom_angle_atom_site_label_2
_geom_angle_atom_site_label_3
_geom_angle
_geom_angle_publ_flag
C7 N1 C6 118.4(3) yes
C14 N2 C1 119.0(2) yes
N2 C1 C2 110.0(3) yes
N2 C1 C6 108.8(2) yes
C2 C1 C6 110.4(3) ?
C1 C2 C3 111.4(3) ?
C4 C3 C2 111.2(3) ?
C3 C4 C5 111.4(3) ?
C4 C5 C6 111.5(3) ?
N1 C6 C5 110.8(3) yes
N1 C6 C1 109.8(2) yes
C5 C6 C1 110.1(3) ?
N1 C7 C8 122.8(3) yes
C9 C8 C13 118.9(3) ?
C9 C8 C7 121.2(3) ?
C13 C8 C7 119.9(3) ?
O1 C9 C8 121.6(3) ?
O1 C9 C10 118.4(3) ?
C8 C9 C10 119.9(3) ?
C11 C10 C9 119.3(4) ?
C10 C11 C12 121.9(4) ?
C11 C12 C13 119.3(4) ?
C12 C13 C8 120.7(4) ?
N2 C14 C15 122.8(3) yes
C16 C15 C20 118.3(3) ?
C16 C15 C14 120.7(3) ?
C20 C15 C14 121.0(3) ?
C17 C16 C15 121.0(3) ?
C18 C17 C16 119.9(3) ?
C17 C18 C19 120.2(3) ?
C18 C19 C20 120.5(3) ?
O2 C20 C19 118.8(3) ?
O2 C20 C15 121.2(3) ?
C19 C20 C15 120.0(3) ?

loop_
_geom_bond_atom_site_label_1
_geom_bond_atom_site_label_2
_geom_bond_site_symmetry_2
_geom_bond_distance
_geom_bond_publ_flag
O1 C9 . 1.337(4) yes
O2 C20 . 1.340(4) yes
N1 C7 . 1.269(4) yes
N1 C6 . 1.454(4) yes
N2 C14 . 1.265(4) yes
N2 C1 . 1.471(4) yes
C1 C2 . 1.518(4) ?
C1 C6 . 1.527(4) ?
C2 C3 . 1.528(4) ?
C3 C4 . 1.516(5) ?
C4 C5 . 1.523(6) ?
C5 C6 . 1.521(4) ?
C7 C8 . 1.453(4) ?
C8 C9 . 1.394(4) ?
C8 C13 . 1.403(4) ?
C9 C10 . 1.403(5) ?
C10 C11 . 1.370(5) ?
C11 C12 . 1.372(5) ?
C12 C13 . 1.379(5) ?
C14 C15 . 1.454(4) ?
C15 C16 . 1.388(4) ?
C15 C20 . 1.402(4) ?
C16 C17 . 1.384(4) ?
C17 C18 . 1.372(5) ?
C18 C19 . 1.371(5) ?
C19 C20 . 1.386(4) ?

loop_
_geom_torsion_atom_site_label_1
_geom_torsion_atom_site_label_2
_geom_torsion_atom_site_label_3
_geom_torsion_atom_site_label_4
_geom_torsion
C14 N2 C1 C2 115.2(3)
C14 N2 C1 C6 -123.7(3)
N2 C1 C2 C3 177.3(3)
C6 C1 C2 C3 57.2(4)
C1 C2 C3 C4 -55.2(4)
C2 C3 C4 C5 53.9(4)
C3 C4 C5 C6 -55.4(5)
C7 N1 C6 C5 127.4(3)
C7 N1 C6 C1 -110.7(3)
C4 C5 C6 N1 178.7(3)
C4 C5 C6 C1 57.1(4)
N2 C1 C6 N1 59.1(3)
C2 C1 C6 N1 180.0(3)
N2 C1 C6 C5 -178.6(3)
C2 C1 C6 C5 -57.8(3)
C6 N1 C7 C8 179.8(3)
N1 C7 C8 C9 2.4(4)
N1 C7 C8 C13 -179.4(3)
C13 C8 C9 O1 178.5(3)
C7 C8 C9 O1 -3.4(4)
C13 C8 C9 C10 -1.1(4)
C7 C8 C9 C10 177.0(3)
O1 C9 C10 C11 -178.5(3)
C8 C9 C10 C11 1.2(5)
C9 C10 C11 C12 0.4(5)
C10 C11 C12 C13 -2.1(6)
C11 C12 C13 C8 2.1(6)
C9 C8 C13 C12 -0.5(5)
C7 C8 C13 C12 -178.7(3)
C1 N2 C14 C15 175.7(3)
N2 C14 C15 C16 178.6(3)
N2 C14 C15 C20 -4.9(4)
C20 C15 C16 C17 -2.3(5)
C14 C15 C16 C17 174.3(3)
C15 C16 C17 C18 0.3(5)
C16 C17 C18 C19 1.8(5)
C17 C18 C19 C20 -1.8(5)
C18 C19 C20 O2 179.9(4)
C18 C19 C20 C15 -0.3(5)
C16 C15 C20 O2 -177.9(3)
C14 C15 C20 O2 5.5(5)
C16 C15 C20 C19 2.4(4)
C14 C15 C20 C19 -174.3(3)
